data_7032254
loop_
_publ_author_name
'Phillips, Nicholas'
'Tirfoin, R\'emi'
'Aldridge, Simon'

_publ_section_title
;
 Anionic N-heterocyclic carbenes (NHCs): a versatile route to saturated
 NHCs bearing pendant weakly coordinating anions.
;
_journal_issue 41
_journal_name_full 'Dalton transactions (Cambridge, England : 2003)'
_journal_page_first 15279
_journal_page_last 15282
_journal_paper_doi 10.1039/c4dt02662d
_journal_volume 43
_journal_year 2014
_chemical_formula_moiety 'C56 H64 B1 F15 N2 O2'
_chemical_formula_sum 'C56 H64 B F15 N2 O2'
_chemical_formula_weight 1092.92
_space_group_IT_number 2
_symmetry_cell_setting triclinic
_symmetry_space_group_name_Hall '-P 1'
_symmetry_space_group_name_H-M 'P -1'
_atom_sites_solution_hydrogens difmap
_atom_sites_solution_primary other
_audit_creation_date 2014-05-18
_audit_creation_method CRYSTALS_ver_14.43
_cell_angle_alpha 66.407(3)
_cell_angle_beta 80.487(2)
_cell_angle_gamma 89.507(3)
_cell_formula_units_Z 2
_cell_length_a 12.3124(4)
_cell_length_b 15.5237(5)
_cell_length_c 15.6860(4)
_cell_measurement_reflns_used 14230
_cell_measurement_temperature 150
_cell_measurement_theta_max 77
_cell_measurement_theta_min 4
_cell_volume 2704.24(16)
_computing_cell_refinement 'CrysAlis, (Oxford Diffraction, 2002)'
_computing_data_collection 'SuperNova, (Oxford Diffraction, 2010)'
_computing_data_reduction 'CrysAlis, (Oxford Diffraction, 2002)'
_computing_molecular_graphics 'CAMERON (Watkin et al., 1996)'
_computing_publication_material 'CRYSTALS (Betteridge et al., 2003)'
_computing_structure_refinement 'CRYSTALS (Betteridge et al., 2003)'
_computing_structure_solution 'Superflip (Palatinus & Chapuis, 2007)'
_diffrn_ambient_temperature 150
_diffrn_measured_fraction_theta_full 0.995
_diffrn_measured_fraction_theta_max 0.985
_diffrn_measurement_device Area
_diffrn_measurement_device_type 'Oxford Diffraction SuperNova'
_diffrn_measurement_method \w
_diffrn_radiation_monochromator graphite
_diffrn_radiation_type 'Cu K\a'
_diffrn_radiation_wavelength 1.54180
_diffrn_reflns_av_R_equivalents 0.019
_diffrn_reflns_limit_h_max 15
_diffrn_reflns_limit_h_min -15
_diffrn_reflns_limit_k_max 19
_diffrn_reflns_limit_k_min -19
_diffrn_reflns_limit_l_max 16
_diffrn_reflns_limit_l_min -19
_diffrn_reflns_number 28501
_diffrn_reflns_theta_full 74.361
_diffrn_reflns_theta_max 76.660
_diffrn_reflns_theta_min 3.113
_diffrn_standards_number 0
_exptl_absorpt_coefficient_mu 1.002
_exptl_absorpt_correction_T_max 0.84
_exptl_absorpt_correction_T_min 0.80
_exptl_absorpt_correction_type multi-scan
_exptl_absorpt_process_details 'CrysAlis, (Oxford Diffraction, 2002)'
_exptl_crystal_colour colourless
_exptl_crystal_density_diffrn 1.342
_exptl_crystal_density_method 'not measured'
_exptl_crystal_description block
_exptl_crystal_F_000 1140
_exptl_crystal_size_max 0.250
_exptl_crystal_size_mid 0.210
_exptl_crystal_size_min 0.180
_refine_diff_density_max 0.31
_refine_diff_density_min -0.26
_refine_ls_extinction_coef 69(6)
_refine_ls_extinction_method 'Larson (1970), Equation 22'
_refine_ls_goodness_of_fit_ref 1.0011
_refine_ls_hydrogen_treatment constr
_refine_ls_matrix_type full
_refine_ls_number_parameters 686
_refine_ls_number_reflns 11175
_refine_ls_number_restraints 0
_refine_ls_R_factor_all 0.0372
_refine_ls_R_factor_gt 0.0347
_refine_ls_shift/su_max 0.0005864
_refine_ls_shift/su_mean 0.0000361
_refine_ls_structure_factor_coef Fsqd
_refine_ls_weighting_details
;
 Method= Modified Sheldrick 
 w=1/[\s^2^(F^2^) + ( 0.04P)^2^ + 0.92P] 
 ,where P=(max(Fo^2^,0) + 2Fc^2^)/3 
;
_refine_ls_weighting_scheme calc
_refine_ls_wR_factor_all 0.0893
_refine_ls_wR_factor_gt 0.0873
_refine_ls_wR_factor_ref 0.0893
_reflns_limit_h_max 15
_reflns_limit_h_min -15
_reflns_limit_k_max 19
_reflns_limit_k_min -17
_reflns_limit_l_max 19
_reflns_limit_l_min 0
_reflns_number_gt 10306
_reflns_number_total 11217
_reflns_threshold_expression I>2.0\s(I)
_oxford_diffrn_Wilson_B_factor 2.50
_oxford_diffrn_Wilson_scale 0.07
_oxford_refine_ls_r_factor_ref 0.0372
_oxford_refine_ls_scale 5.96(8)
_oxford_reflns_number_all 11176
_oxford_reflns_threshold_expression_ref I>-3.0\s(I)
_oxford_structure_analysis_title '224NPRT14 in P -1'
_cod_data_source_file c4dt02662d2.cif
_cod_data_source_block 224NPRT14
_cod_depositor_comments
;
The following automatic conversions were performed:

'_atom_sites_solution_primary' value 'Other' changed to 'other'
according to
/usr/data/users/saulius/crontab/automatic-downloads/rss-feeds/RSC/lib/dictionaries/cif_core.dic
dictionary named 'cif_core.dic' version 2.4.2 from 2011-04-26.

Automatic conversion script
Id: cif_fix_values 2281 2013-09-26 08:29:07Z andrius 

 Adding full bibliography for 7032252--7032257.cif.
;
_cod_original_sg_symbol_H-M 'P -1 '
_cod_original_formula_sum 'C56 H64 B1 F15 N2 O2'
_cod_database_code 7032254

loop_
_symmetry_equiv_pos_as_xyz
x,y,z
-x,-y,-z

loop_
_atom_site_label
_atom_site_type_symbol
_atom_site_fract_x
_atom_site_fract_y
_atom_site_fract_z
_atom_site_U_iso_or_equiv
_atom_site_occupancy
_atom_site_adp_type
_atom_site_refinement_flags_posn
F1 F -0.04228(6) 0.13912(5) 0.82710(4) 0.0283 1.0000 Uani .
C2 C -0.08297(9) 0.22372(7) 0.78266(8) 0.0218 1.0000 Uani .
C3 C -0.05938(8) 0.26826(7) 0.68427(7) 0.0199 1.0000 Uani .
C4 C -0.10359(9) 0.35563(7) 0.64944(7) 0.0210 1.0000 Uani .
F5 F -0.08608(6) 0.41066(4) 0.55556(4) 0.0273 1.0000 Uani .
C6 C -0.16692(9) 0.39471(8) 0.70498(8) 0.0242 1.0000 Uani .
F7 F -0.20749(6) 0.47921(5) 0.66442(5) 0.0332 1.0000 Uani .
C8 C -0.18812(9) 0.34631(8) 0.80159(8) 0.0259 1.0000 Uani .
C9 C -0.14577(9) 0.25928(8) 0.84083(8) 0.0242 1.0000 Uani .
F10 F -0.16734(6) 0.20956(5) 0.93492(5) 0.0335 1.0000 Uani .
F11 F -0.24920(6) 0.38202(6) 0.85722(5) 0.0372 1.0000 Uani .
B12 B 0.02375(10) 0.22103(8) 0.62290(8) 0.0187 1.0000 Uani .
C13 C 0.14671(9) 0.21854(7) 0.65469(7) 0.0198 1.0000 Uani .
C14 C 0.17572(8) 0.29716(7) 0.68351(7) 0.0182 1.0000 Uani .
N15 N 0.27293(7) 0.27538(6) 0.73625(6) 0.0175 1.0000 Uani .
C16 C 0.28555(8) 0.31416(7) 0.79528(7) 0.0183 1.0000 Uani .
N17 N 0.23515(7) 0.38700(6) 0.80287(6) 0.0193 1.0000 Uani .
C18 C 0.17699(9) 0.45692(8) 0.73117(8) 0.0232 1.0000 Uani .
C19 C 0.22645(10) 0.47219(7) 0.63042(7) 0.0237 1.0000 Uani .
C20 C 0.19449(9) 0.39373(7) 0.60169(7) 0.0214 1.0000 Uani .
C21 C 0.24713(9) 0.40934(8) 0.88290(7) 0.0214 1.0000 Uani .
C22 C 0.33793(9) 0.46770(8) 0.87428(8) 0.0238 1.0000 Uani .
C23 C 0.34614(10) 0.48904(9) 0.95158(9) 0.0310 1.0000 Uani .
C24 C 0.26749(11) 0.45440(10) 1.03284(9) 0.0362 1.0000 Uani .
C25 C 0.17763(11) 0.39817(10) 1.03865(9) 0.0340 1.0000 Uani .
C26 C 0.16463(10) 0.37499(8) 0.96341(8) 0.0262 1.0000 Uani .
C27 C 0.06167(10) 0.31697(9) 0.97216(8) 0.0299 1.0000 Uani .
C28 C 0.05234(13) 0.22153(10) 1.05603(11) 0.0460 1.0000 Uani .
C29 C -0.04020(11) 0.37206(11) 0.98028(11) 0.0413 1.0000 Uani .
C30 C 0.42593(9) 0.50905(8) 0.78623(8) 0.0264 1.0000 Uani .
C31 C 0.42961(13) 0.61650(10) 0.74473(10) 0.0400 1.0000 Uani .
C32 C 0.53860(11) 0.47392(11) 0.80729(11) 0.0409 1.0000 Uani .
C33 C 0.34542(9) 0.20139(7) 0.73352(7) 0.0206 1.0000 Uani .
C34 C 0.44185(9) 0.22607(8) 0.66558(8) 0.0259 1.0000 Uani .
C35 C 0.47787(10) 0.32735(9) 0.59826(8) 0.0293 1.0000 Uani .
C36 C 0.58280(12) 0.36082(11) 0.61948(11) 0.0426 1.0000 Uani .
C37 C 0.49319(13) 0.34018(12) 0.49505(10) 0.0455 1.0000 Uani .
C38 C 0.50805(11) 0.15361(10) 0.66193(10) 0.0352 1.0000 Uani .
C39 C 0.47885(12) 0.06116(10) 0.72331(11) 0.0392 1.0000 Uani .
C40 C 0.38404(11) 0.03894(9) 0.79087(10) 0.0338 1.0000 Uani .
C41 C 0.31483(9) 0.10817(8) 0.79840(8) 0.0247 1.0000 Uani .
C42 C 0.21412(10) 0.08106(8) 0.87680(8) 0.0270 1.0000 Uani .
C43 C 0.14365(11) -0.00256(9) 0.88234(10) 0.0359 1.0000 Uani .
C44 C 0.25030(12) 0.05807(10) 0.97214(9) 0.0386 1.0000 Uani .
C45 C -0.01855(9) 0.11021(7) 0.64813(7) 0.0218 1.0000 Uani .
C46 C -0.11971(10) 0.06378(8) 0.69838(9) 0.0286 1.0000 Uani .
F47 F -0.19848(6) 0.10645(5) 0.73494(6) 0.0362 1.0000 Uani .
C48 C -0.14910(12) -0.02809(10) 0.71461(11) 0.0413 1.0000 Uani .
F49 F -0.24784(9) -0.06844(7) 0.76590(8) 0.0667 1.0000 Uani .
C50 C -0.07764(14) -0.07792(9) 0.67808(12) 0.0445 1.0000 Uani .
F51 F -0.10582(10) -0.16696(6) 0.69365(9) 0.0707 1.0000 Uani .
C52 C 0.02231(12) -0.03495(9) 0.62495(11) 0.0372 1.0000 Uani .
C53 C 0.04953(10) 0.05628(8) 0.61192(8) 0.0270 1.0000 Uani .
F54 F 0.14871(6) 0.09393(5) 0.55766(6) 0.0362 1.0000 Uani .
F55 F 0.09246(8) -0.08152(6) 0.58599(8) 0.0546 1.0000 Uani .
C56 C 0.01890(9) 0.27263(7) 0.50828(7) 0.0207 1.0000 Uani .
C57 C -0.08286(9) 0.27387(8) 0.47997(8) 0.0228 1.0000 Uani .
F58 F -0.17555(5) 0.24122(5) 0.54609(5) 0.0291 1.0000 Uani .
C59 C -0.09842(10) 0.30716(8) 0.38762(8) 0.0267 1.0000 Uani .
F60 F -0.20012(6) 0.30594(5) 0.36679(5) 0.0364 1.0000 Uani .
C61 C -0.00866(11) 0.34216(8) 0.31600(8) 0.0298 1.0000 Uani .
F62 F -0.02228(7) 0.37447(6) 0.22505(5) 0.0431 1.0000 Uani .
C63 C 0.09426(10) 0.34246(8) 0.33854(8) 0.0279 1.0000 Uani .
C64 C 0.10616(9) 0.30790(8) 0.43281(8) 0.0234 1.0000 Uani .
F65 F 0.21125(5) 0.31049(5) 0.44676(5) 0.0301 1.0000 Uani .
F66 F 0.18310(7) 0.37364(6) 0.26925(5) 0.0397 1.0000 Uani .
O67 O 0.45755(8) 0.22554(7) 0.95768(7) 0.0384 1.0000 Uani .
C68 C 0.40653(15) 0.22639(13) 1.04556(11) 0.0516 1.0000 Uani .
C69 C 0.4788(2) 0.27157(18) 1.08679(17) 0.0850 1.0000 Uani .
C70 C 0.54151(13) 0.16013(12) 0.96737(11) 0.0458 1.0000 Uani .
C71 C 0.58434(13) 0.16013(12) 0.87295(11) 0.0487 1.0000 Uani .
O72 O 0.42553(10) 0.84553(8) 0.69687(8) 0.0510 1.0000 Uani .
C73 C 0.31321(17) 0.86510(15) 0.69059(17) 0.0698 1.0000 Uani .
C74 C 0.24244(18) 0.81000(18) 0.7820(2) 0.0832 1.0000 Uani .
C75 C 0.4964(2) 0.88675(17) 0.60934(15) 0.0777 1.0000 Uani .
C76 C 0.6110(2) 0.8616(2) 0.6210(2) 0.1040 1.0000 Uani .
H132 H 0.1443 0.1596 0.7095 0.0228 1.0000 Uiso R
H131 H 0.2062 0.2168 0.6050 0.0233 1.0000 Uiso R
H141 H 0.1148 0.2996 0.7326 0.0184 1.0000 Uiso R
H161 H 0.3359 0.2860 0.8378 0.0215 1.0000 Uiso R
H182 H 0.1858 0.5160 0.7385 0.0261 1.0000 Uiso R
H181 H 0.0973 0.4368 0.7471 0.0260 1.0000 Uiso R
H192 H 0.3072 0.4796 0.6222 0.0272 1.0000 Uiso R
H191 H 0.2041 0.5333 0.5875 0.0273 1.0000 Uiso R
H202 H 0.1262 0.4073 0.5771 0.0241 1.0000 Uiso R
H201 H 0.2511 0.3928 0.5499 0.0247 1.0000 Uiso R
H231 H 0.4090 0.5281 0.9468 0.0356 1.0000 Uiso R
H241 H 0.2743 0.4688 1.0856 0.0421 1.0000 Uiso R
H251 H 0.1235 0.3740 1.0952 0.0387 1.0000 Uiso R
H271 H 0.0666 0.3056 0.9132 0.0343 1.0000 Uiso R
H282 H -0.0112 0.1824 1.0594 0.0670 1.0000 Uiso R
H281 H 0.0421 0.2300 1.1175 0.0686 1.0000 Uiso R
H283 H 0.1187 0.1867 1.0524 0.0683 1.0000 Uiso R
H292 H -0.1070 0.3339 0.9873 0.0587 1.0000 Uiso R
H293 H -0.0470 0.3870 1.0367 0.0600 1.0000 Uiso R
H291 H -0.0357 0.4329 0.9231 0.0600 1.0000 Uiso R
H301 H 0.4076 0.4879 0.7386 0.0307 1.0000 Uiso R
H312 H 0.4879 0.6434 0.6900 0.0581 1.0000 Uiso R
H313 H 0.4443 0.6410 0.7914 0.0574 1.0000 Uiso R
H311 H 0.3590 0.6400 0.7263 0.0598 1.0000 Uiso R
H323 H 0.5934 0.4997 0.7494 0.0588 1.0000 Uiso R
H321 H 0.5621 0.4963 0.8529 0.0595 1.0000 Uiso R
H322 H 0.5352 0.4039 0.8353 0.0600 1.0000 Uiso R
H351 H 0.4189 0.3672 0.6083 0.0331 1.0000 Uiso R
H363 H 0.6037 0.4278 0.5751 0.0619 1.0000 Uiso R
H361 H 0.5704 0.3555 0.6849 0.0621 1.0000 Uiso R
H362 H 0.6439 0.3223 0.6107 0.0631 1.0000 Uiso R
H371 H 0.5085 0.4080 0.4539 0.0657 1.0000 Uiso R
H373 H 0.5552 0.3047 0.4815 0.0657 1.0000 Uiso R
H372 H 0.4265 0.3161 0.4832 0.0666 1.0000 Uiso R
H381 H 0.5748 0.1691 0.6167 0.0410 1.0000 Uiso R
H391 H 0.5243 0.0117 0.7204 0.0462 1.0000 Uiso R
H401 H 0.3652 -0.0256 0.8347 0.0386 1.0000 Uiso R
H421 H 0.1685 0.1366 0.8633 0.0291 1.0000 Uiso R
H432 H 0.0770 -0.0140 0.9288 0.0527 1.0000 Uiso R
H431 H 0.1837 -0.0603 0.9008 0.0520 1.0000 Uiso R
H433 H 0.1225 0.0094 0.8210 0.0518 1.0000 Uiso R
H442 H 0.1851 0.0413 1.0238 0.0559 1.0000 Uiso R
H443 H 0.2915 0.1127 0.9704 0.0557 1.0000 Uiso R
H441 H 0.2971 0.0039 0.9872 0.0568 1.0000 Uiso R
H682 H 0.3836 0.1594 1.0922 0.0613 1.0000 Uiso R
H681 H 0.3387 0.2632 1.0349 0.0617 1.0000 Uiso R
H692 H 0.4319 0.2779 1.1407 0.1261 1.0000 Uiso R
H691 H 0.5366 0.2304 1.1106 0.1255 1.0000 Uiso R
H693 H 0.5088 0.3343 1.0374 0.1257 1.0000 Uiso R
H701 H 0.6023 0.1776 0.9935 0.0552 1.0000 Uiso R
H702 H 0.5072 0.0957 1.0133 0.0545 1.0000 Uiso R
H711 H 0.6407 0.1161 0.8763 0.0729 1.0000 Uiso R
H713 H 0.6156 0.2229 0.8272 0.0720 1.0000 Uiso R
H712 H 0.5228 0.1416 0.8496 0.0718 1.0000 Uiso R
H732 H 0.3055 0.9352 0.6707 0.0833 1.0000 Uiso R
H731 H 0.2941 0.8455 0.6391 0.0837 1.0000 Uiso R
H743 H 0.1630 0.8255 0.7795 0.1254 1.0000 Uiso R
H741 H 0.2665 0.8219 0.8354 0.1244 1.0000 Uiso R
H742 H 0.2455 0.7401 0.7968 0.1245 1.0000 Uiso R
H751 H 0.4911 0.9585 0.5837 0.0929 1.0000 Uiso R
H752 H 0.4721 0.8619 0.5640 0.0932 1.0000 Uiso R
H762 H 0.6590 0.8925 0.5612 0.1550 1.0000 Uiso R
H763 H 0.6354 0.8837 0.6668 0.1548 1.0000 Uiso R
H761 H 0.6168 0.7928 0.6436 0.1548 1.0000 Uiso R

loop_
_atom_site_aniso_label
_atom_site_aniso_U_11
_atom_site_aniso_U_22
_atom_site_aniso_U_33
_atom_site_aniso_U_23
_atom_site_aniso_U_13
_atom_site_aniso_U_12
F1 0.0335(4) 0.0238(3) 0.0235(3) -0.0051(3) -0.0061(3) 0.0070(3)
C2 0.0206(5) 0.0202(5) 0.0248(5) -0.0084(4) -0.0060(4) 0.0014(4)
C3 0.0181(5) 0.0201(5) 0.0233(5) -0.0100(4) -0.0047(4) -0.0008(4)
C4 0.0210(5) 0.0206(5) 0.0216(5) -0.0083(4) -0.0047(4) -0.0007(4)
F5 0.0352(4) 0.0209(3) 0.0229(3) -0.0057(3) -0.0057(3) 0.0050(3)
C6 0.0218(5) 0.0214(5) 0.0330(6) -0.0135(4) -0.0079(4) 0.0042(4)
F7 0.0356(4) 0.0248(3) 0.0410(4) -0.0147(3) -0.0088(3) 0.0115(3)
C8 0.0203(5) 0.0324(6) 0.0312(6) -0.0199(5) -0.0030(4) 0.0034(4)
C9 0.0207(5) 0.0308(6) 0.0210(5) -0.0107(4) -0.0022(4) -0.0016(4)
F10 0.0349(4) 0.0416(4) 0.0205(3) -0.0106(3) -0.0009(3) 0.0022(3)
F11 0.0339(4) 0.0488(4) 0.0374(4) -0.0275(4) -0.0039(3) 0.0143(3)
B12 0.0197(5) 0.0174(5) 0.0194(5) -0.0077(4) -0.0037(4) 0.0006(4)
C13 0.0213(5) 0.0183(5) 0.0212(5) -0.0089(4) -0.0055(4) 0.0013(4)
C14 0.0176(5) 0.0191(5) 0.0191(5) -0.0081(4) -0.0053(4) 0.0010(4)
N15 0.0177(4) 0.0170(4) 0.0180(4) -0.0070(3) -0.0040(3) 0.0011(3)
C16 0.0177(5) 0.0188(5) 0.0170(4) -0.0057(4) -0.0028(4) -0.0011(4)
N17 0.0210(4) 0.0200(4) 0.0191(4) -0.0094(3) -0.0055(3) 0.0018(3)
C18 0.0270(5) 0.0198(5) 0.0262(5) -0.0108(4) -0.0102(4) 0.0059(4)
C19 0.0298(6) 0.0174(5) 0.0225(5) -0.0054(4) -0.0082(4) -0.0005(4)
C20 0.0246(5) 0.0202(5) 0.0194(5) -0.0068(4) -0.0066(4) -0.0002(4)
C21 0.0235(5) 0.0233(5) 0.0216(5) -0.0125(4) -0.0059(4) 0.0025(4)
C22 0.0225(5) 0.0265(5) 0.0250(5) -0.0129(4) -0.0048(4) 0.0009(4)
C23 0.0293(6) 0.0383(7) 0.0321(6) -0.0209(5) -0.0056(5) -0.0052(5)
C24 0.0376(7) 0.0509(8) 0.0296(6) -0.0268(6) -0.0042(5) -0.0042(6)
C25 0.0324(6) 0.0469(7) 0.0266(6) -0.0213(5) 0.0016(5) -0.0059(5)
C26 0.0256(6) 0.0299(6) 0.0250(5) -0.0139(5) -0.0026(4) -0.0017(4)
C27 0.0272(6) 0.0364(6) 0.0277(6) -0.0162(5) -0.0001(4) -0.0065(5)
C28 0.0422(8) 0.0368(7) 0.0510(8) -0.0105(6) -0.0054(6) -0.0089(6)
C29 0.0292(7) 0.0493(8) 0.0510(8) -0.0260(7) -0.0075(6) -0.0003(6)
C30 0.0239(5) 0.0321(6) 0.0256(5) -0.0145(5) -0.0031(4) -0.0039(4)
C31 0.0516(8) 0.0336(7) 0.0310(6) -0.0091(5) -0.0073(6) -0.0028(6)
C32 0.0248(6) 0.0494(8) 0.0448(8) -0.0167(6) -0.0020(5) 0.0020(6)
C33 0.0213(5) 0.0208(5) 0.0237(5) -0.0118(4) -0.0076(4) 0.0044(4)
C34 0.0239(5) 0.0301(6) 0.0265(5) -0.0142(5) -0.0050(4) 0.0042(4)
C35 0.0241(6) 0.0332(6) 0.0273(6) -0.0110(5) 0.0012(4) 0.0014(5)
C36 0.0365(7) 0.0421(8) 0.0474(8) -0.0170(6) -0.0057(6) -0.0053(6)
C37 0.0465(8) 0.0547(9) 0.0285(7) -0.0127(6) 0.0010(6) -0.0054(7)
C38 0.0289(6) 0.0417(7) 0.0400(7) -0.0229(6) -0.0033(5) 0.0101(5)
C39 0.0373(7) 0.0348(7) 0.0547(8) -0.0264(6) -0.0121(6) 0.0161(6)
C40 0.0362(7) 0.0220(6) 0.0456(7) -0.0138(5) -0.0139(6) 0.0071(5)
C41 0.0256(5) 0.0209(5) 0.0299(6) -0.0106(4) -0.0104(4) 0.0030(4)
C42 0.0288(6) 0.0189(5) 0.0296(6) -0.0050(4) -0.0077(5) 0.0006(4)
C43 0.0371(7) 0.0218(6) 0.0417(7) -0.0050(5) -0.0081(5) -0.0046(5)
C44 0.0442(8) 0.0368(7) 0.0303(6) -0.0075(5) -0.0102(5) 0.0006(6)
C45 0.0253(5) 0.0190(5) 0.0226(5) -0.0085(4) -0.0081(4) 0.0008(4)
C46 0.0297(6) 0.0240(6) 0.0324(6) -0.0123(5) -0.0039(5) -0.0030(4)
F47 0.0269(4) 0.0352(4) 0.0465(4) -0.0212(3) 0.0059(3) -0.0078(3)
C48 0.0422(8) 0.0279(6) 0.0494(8) -0.0136(6) -0.0009(6) -0.0138(5)
F49 0.0579(6) 0.0447(5) 0.0880(7) -0.0286(5) 0.0192(5) -0.0323(5)
C50 0.0557(9) 0.0207(6) 0.0603(9) -0.0184(6) -0.0132(7) -0.0053(6)
F51 0.0840(8) 0.0262(4) 0.1065(9) -0.0340(5) -0.0101(6) -0.0109(4)
C52 0.0442(7) 0.0271(6) 0.0517(8) -0.0243(6) -0.0169(6) 0.0097(5)
C53 0.0273(6) 0.0254(6) 0.0321(6) -0.0142(5) -0.0088(5) 0.0021(4)
F54 0.0285(4) 0.0389(4) 0.0500(4) -0.0296(4) -0.0002(3) 0.0021(3)
F55 0.0569(6) 0.0416(5) 0.0866(7) -0.0462(5) -0.0178(5) 0.0162(4)
C56 0.0246(5) 0.0181(5) 0.0217(5) -0.0100(4) -0.0053(4) 0.0013(4)
C57 0.0256(5) 0.0210(5) 0.0239(5) -0.0107(4) -0.0056(4) 0.0022(4)
F58 0.0221(3) 0.0360(4) 0.0292(3) -0.0124(3) -0.0062(3) -0.0004(3)
C59 0.0322(6) 0.0254(5) 0.0304(6) -0.0160(5) -0.0147(5) 0.0077(4)
F60 0.0370(4) 0.0424(4) 0.0387(4) -0.0199(3) -0.0222(3) 0.0098(3)
C61 0.0462(7) 0.0274(6) 0.0201(5) -0.0124(4) -0.0106(5) 0.0087(5)
F62 0.0590(5) 0.0530(5) 0.0210(3) -0.0162(3) -0.0146(3) 0.0142(4)
C63 0.0369(6) 0.0257(5) 0.0213(5) -0.0119(4) 0.0007(5) 0.0002(5)
C64 0.0258(5) 0.0228(5) 0.0250(5) -0.0129(4) -0.0047(4) 0.0007(4)
F65 0.0237(3) 0.0396(4) 0.0277(3) -0.0155(3) -0.0013(3) -0.0037(3)
F66 0.0449(4) 0.0469(4) 0.0237(3) -0.0150(3) 0.0058(3) -0.0047(3)
O67 0.0404(5) 0.0374(5) 0.0368(5) -0.0105(4) -0.0165(4) 0.0023(4)
C68 0.0627(10) 0.0533(9) 0.0434(8) -0.0210(7) -0.0182(7) 0.0065(8)
C69 0.117(2) 0.0895(16) 0.0825(15) -0.0524(13) -0.0640(15) 0.0272(14)
C70 0.0382(7) 0.0506(9) 0.0420(8) -0.0081(6) -0.0170(6) 0.0075(6)
C71 0.0357(7) 0.0597(10) 0.0477(8) -0.0161(7) -0.0139(6) 0.0063(7)
O72 0.0526(6) 0.0441(6) 0.0543(6) -0.0188(5) -0.0070(5) 0.0010(5)
C73 0.0663(12) 0.0623(12) 0.1039(16) -0.0478(12) -0.0403(12) 0.0148(9)
C74 0.0502(11) 0.0903(16) 0.129(2) -0.0728(16) 0.0035(12) 0.0023(10)
C75 0.1060(19) 0.0686(13) 0.0541(11) -0.0279(10) 0.0065(11) -0.0225(12)
C76 0.0776(17) 0.109(2) 0.125(2) -0.0705(18) 0.0462(16) -0.0358(15)

loop_
_atom_type_symbol
_atom_type_scat_dispersion_real
_atom_type_scat_dispersion_imag
_atom_type_scat_Cromer_Mann_a1
_atom_type_scat_Cromer_Mann_b1
_atom_type_scat_Cromer_Mann_a2
_atom_type_scat_Cromer_Mann_b2
_atom_type_scat_Cromer_Mann_a3
_atom_type_scat_Cromer_Mann_b3
_atom_type_scat_Cromer_Mann_a4
_atom_type_scat_Cromer_Mann_b4
_atom_type_scat_Cromer_Mann_c
_atom_type_scat_source
C 0.0181 0.0091 2.3100 20.8439 1.0200 10.2075 1.5886 0.5687 0.8650 51.6512 0.2156 'International Tables Vol C 4.2.6.8 and 6.1.1.4'
H 0.0000 0.0000 0.4930 10.5109 0.3229 26.1257 0.1402 3.1424 0.0408 57.7998 0.0030 'International Tables Vol C 4.2.6.8 and 6.1.1.4'
B 0.0090 0.0039 2.0545 23.2185 1.3326 1.0210 1.0979 60.3498 0.7068 0.1403 -0.1932 'International Tables Vol C 4.2.6.8 and 6.1.1.4'
F 0.0727 0.0534 3.5392 10.2825 2.6412 4.2944 1.5170 0.2615 1.0243 26.1476 0.2776 'International Tables Vol C 4.2.6.8 and 6.1.1.4'
N 0.0311 0.0180 12.2126 0.0057 3.1322 9.8933 2.0125 28.9975 1.1663 0.5826 -11.5290 'International Tables Vol C 4.2.6.8 and 6.1.1.4'
O 0.0492 0.0322 3.0485 13.2771 2.2868 5.7011 1.5463 0.3239 0.8670 32.9089 0.2508 'International Tables Vol C 4.2.6.8 and 6.1.1.4'

loop_
_geom_angle_atom_site_label_1
_geom_angle_atom_site_label_2
_geom_angle_atom_site_label_3
_geom_angle
_geom_angle_publ_flag
F1 C2 C3 119.47(9) yes
F1 C2 C9 115.55(9) yes
C3 C2 C9 124.99(10) yes
C2 C3 C4 112.68(10) yes
C2 C3 B12 120.16(9) yes
C4 C3 B12 126.88(9) yes
C3 C4 F5 121.08(9) yes
C3 C4 C6 124.53(10) yes
F5 C4 C6 114.38(9) yes
C4 C6 F7 120.06(10) yes
C4 C6 C8 119.68(10) yes
F7 C6 C8 120.26(10) yes
C6 C8 C9 118.69(10) yes
C6 C8 F11 121.15(10) yes
C9 C8 F11 120.16(10) yes
C8 C9 C2 119.41(10) yes
C8 C9 F10 119.89(10) yes
C2 C9 F10 120.70(10) yes
C3 B12 C13 106.87(8) yes
C3 B12 C45 111.92(8) yes
C13 B12 C45 107.58(8) yes
C3 B12 C56 111.65(8) yes
C13 B12 C56 117.43(9) yes
C45 B12 C56 101.34(8) yes
B12 C13 C14 116.01(8) yes
B12 C13 H132 105.2 no
C14 C13 H132 107.3 no
B12 C13 H131 111.1 no
C14 C13 H131 109.1 no
H132 C13 H131 107.6 no
C13 C14 N15 112.27(8) yes
C13 C14 C20 113.49(8) yes
N15 C14 C20 110.93(8) yes
C13 C14 H141 108.9 no
N15 C14 H141 101.9 no
C20 C14 H141 108.6 no
C14 N15 C16 120.88(8) yes
C14 N15 C33 121.00(8) yes
C16 N15 C33 117.56(8) yes
N15 C16 N17 126.95(9) yes
N15 C16 H161 116.5 no
N17 C16 H161 116.5 no
C16 N17 C18 126.28(9) yes
C16 N17 C21 118.09(9) yes
C18 N17 C21 115.21(8) yes
N17 C18 C19 112.91(9) yes
N17 C18 H182 105.4 no
C19 C18 H182 108.8 no
N17 C18 H181 108.8 no
C19 C18 H181 112.1 no
H182 C18 H181 108.6 no
C18 C19 C20 114.40(9) yes
C18 C19 H192 108.7 no
C20 C19 H192 109.8 no
C18 C19 H191 108.1 no
C20 C19 H191 110.2 no
H192 C19 H191 105.2 no
C19 C20 C14 113.36(8) yes
C19 C20 H202 109.4 no
C14 C20 H202 107.0 no
C19 C20 H201 109.4 no
C14 C20 H201 110.8 no
H202 C20 H201 106.6 no
N17 C21 C22 118.66(9) yes
N17 C21 C26 118.51(9) yes
C22 C21 C26 122.76(10) yes
C21 C22 C23 117.30(10) yes
C21 C22 C30 123.75(10) yes
C23 C22 C30 118.95(10) yes
C22 C23 C24 121.29(11) yes
C22 C23 H231 117.9 no
C24 C23 H231 120.8 no
C23 C24 C25 120.09(11) yes
C23 C24 H241 120.7 no
C25 C24 H241 119.3 no
C24 C25 C26 121.19(11) yes
C24 C25 H251 119.8 no
C26 C25 H251 119.0 no
C21 C26 C25 117.34(11) yes
C21 C26 C27 123.88(10) yes
C25 C26 C27 118.76(10) yes
C26 C27 C28 111.37(11) yes
C26 C27 C29 109.76(11) yes
C28 C27 C29 111.11(11) yes
C26 C27 H271 108.2 no
C28 C27 H271 108.2 no
C29 C27 H271 108.1 no
C27 C28 H282 111.5 no
C27 C28 H281 110.5 no
H282 C28 H281 107.0 no
C27 C28 H283 111.5 no
H282 C28 H283 108.1 no
H281 C28 H283 108.0 no
C27 C29 H292 109.7 no
C27 C29 H293 110.9 no
H292 C29 H293 107.5 no
C27 C29 H291 110.7 no
H292 C29 H291 109.8 no
H293 C29 H291 108.1 no
C22 C30 C31 110.70(10) yes
C22 C30 C32 110.98(10) yes
C31 C30 C32 110.79(11) yes
C22 C30 H301 108.7 no
C31 C30 H301 108.2 no
C32 C30 H301 107.3 no
C30 C31 H312 111.1 no
C30 C31 H313 111.1 no
H312 C31 H313 107.2 no
C30 C31 H311 111.5 no
H312 C31 H311 108.9 no
H313 C31 H311 106.9 no
C30 C32 H323 109.6 no
C30 C32 H321 110.1 no
H323 C32 H321 107.2 no
C30 C32 H322 110.3 no
H323 C32 H322 111.0 no
H321 C32 H322 108.5 no
N15 C33 C34 118.54(9) yes
N15 C33 C41 118.72(9) yes
C34 C33 C41 122.74(10) yes
C33 C34 C35 122.87(10) yes
C33 C34 C38 117.60(11) yes
C35 C34 C38 119.52(11) yes
C34 C35 C36 111.34(10) yes
C34 C35 C37 111.58(11) yes
C36 C35 C37 110.88(11) yes
C34 C35 H351 107.6 no
C36 C35 H351 107.5 no
C37 C35 H351 107.7 no
C35 C36 H363 109.6 no
C35 C36 H361 110.0 no
H363 C36 H361 109.6 no
C35 C36 H362 110.1 no
H363 C36 H362 108.4 no
H361 C36 H362 109.1 no
C35 C37 H371 108.8 no
C35 C37 H373 109.8 no
H371 C37 H373 109.7 no
C35 C37 H372 109.9 no
H371 C37 H372 110.3 no
H373 C37 H372 108.2 no
C34 C38 C39 120.96(12) yes
C34 C38 H381 118.9 no
C39 C38 H381 120.2 no
C38 C39 C40 120.22(12) yes
C38 C39 H391 120.7 no
C40 C39 H391 119.1 no
C39 C40 C41 121.53(12) yes
C39 C40 H401 119.8 no
C41 C40 H401 118.7 no
C33 C41 C40 116.93(11) yes
C33 C41 C42 123.32(10) yes
C40 C41 C42 119.71(10) yes
C41 C42 C43 112.64(10) yes
C41 C42 C44 109.92(10) yes
C43 C42 C44 109.72(10) yes
C41 C42 H421 107.5 no
C43 C42 H421 108.7 no
C44 C42 H421 108.2 no
C42 C43 H432 110.3 no
C42 C43 H431 111.3 no
H432 C43 H431 107.9 no
C42 C43 H433 111.1 no
H432 C43 H433 108.3 no
H431 C43 H433 107.7 no
C42 C44 H442 110.7 no
C42 C44 H443 110.2 no
H442 C44 H443 108.4 no
C42 C44 H441 110.4 no
H442 C44 H441 107.8 no
H443 C44 H441 109.3 no
B12 C45 C46 127.63(10) yes
B12 C45 C53 119.15(10) yes
C46 C45 C53 113.11(10) yes
C45 C46 F47 121.59(10) yes
C45 C46 C48 123.95(12) yes
F47 C46 C48 114.46(11) yes
C46 C48 F49 120.09(13) yes
C46 C48 C50 120.06(13) yes
F49 C48 C50 119.85(12) yes
C48 C50 F51 120.23(14) yes
C48 C50 C52 118.88(12) yes
F51 C50 C52 120.89(14) yes
C50 C52 C53 119.32(12) yes
C50 C52 F55 119.94(12) yes
C53 C52 F55 120.74(13) yes
C45 C53 C52 124.63(12) yes
C45 C53 F54 119.72(10) yes
C52 C53 F54 115.62(11) yes
B12 C56 C57 118.37(9) yes
B12 C56 C64 128.30(10) yes
C57 C56 C64 112.98(10) yes
C56 C57 F58 119.58(9) yes
C56 C57 C59 124.94(11) yes
F58 C57 C59 115.47(10) yes
C57 C59 F60 120.88(11) yes
C57 C59 C61 119.25(11) yes
F60 C59 C61 119.88(10) yes
C59 C61 F62 120.05(11) yes
C59 C61 C63 119.06(10) yes
F62 C61 C63 120.88(11) yes
C61 C63 C64 119.74(11) yes
C61 C63 F66 119.66(10) yes
C64 C63 F66 120.57(11) yes
C63 C64 C56 124.02(11) yes
C63 C64 F65 114.68(10) yes
C56 C64 F65 121.30(10) yes
C68 O67 C70 112.84(11) yes
O67 C68 C69 113.81(17) yes
O67 C68 H682 109.0 no
C69 C68 H682 109.3 no
O67 C68 H681 107.8 no
C69 C68 H681 107.9 no
H682 C68 H681 108.9 no
C68 C69 H692 106.8 no
C68 C69 H691 109.9 no
H692 C69 H691 107.8 no
C68 C69 H693 108.7 no
H692 C69 H693 111.2 no
H691 C69 H693 112.4 no
O67 C70 C71 108.63(11) yes
O67 C70 H701 110.4 no
C71 C70 H701 110.5 no
O67 C70 H702 107.8 no
C71 C70 H702 110.8 no
H701 C70 H702 108.7 no
C70 C71 H711 111.5 no
C70 C71 H713 111.5 no
H711 C71 H713 108.1 no
C70 C71 H712 108.5 no
H711 C71 H712 108.4 no
H713 C71 H712 108.7 no
C73 O72 C75 112.84(18) yes
O72 C73 C74 109.71(18) yes
O72 C73 H732 109.1 no
C74 C73 H732 111.6 no
O72 C73 H731 106.5 no
C74 C73 H731 110.3 no
H732 C73 H731 109.5 no
C73 C74 H743 110.6 no
C73 C74 H741 111.6 no
H743 C74 H741 109.3 no
C73 C74 H742 109.9 no
H743 C74 H742 106.8 no
H741 C74 H742 108.5 no
O72 C75 C76 109.7(2) yes
O72 C75 H751 108.5 no
C76 C75 H751 110.7 no
O72 C75 H752 108.8 no
C76 C75 H752 109.2 no
H751 C75 H752 109.9 no
C75 C76 H762 108.8 no
C75 C76 H763 110.3 no
H762 C76 H763 108.0 no
C75 C76 H761 110.8 no
H762 C76 H761 109.4 no
H763 C76 H761 109.4 no

loop_
_geom_bond_atom_site_label_1
_geom_bond_atom_site_label_2
_geom_bond_distance
_geom_bond_publ_flag
F1 C2 1.3539(12) yes
C2 C3 1.3948(15) yes
C2 C9 1.3777(16) yes
C3 C4 1.3882(15) yes
C3 B12 1.6547(15) yes
C4 F5 1.3550(12) yes
C4 C6 1.3875(15) yes
C6 F7 1.3419(13) yes
C6 C8 1.3750(17) yes
C8 C9 1.3799(16) yes
C8 F11 1.3407(13) yes
C9 F10 1.3442(13) yes
B12 C13 1.6659(15) yes
B12 C45 1.6702(15) yes
B12 C56 1.6612(15) yes
C13 C14 1.5246(14) yes
C13 H132 0.969 no
C13 H131 0.985 no
C14 N15 1.5256(12) yes
C14 C20 1.5217(14) yes
C14 H141 0.995 no
N15 C16 1.3188(13) yes
N15 C33 1.4584(13) yes
C16 N17 1.3226(14) yes
C16 H161 0.959 no
N17 C18 1.4938(13) yes
N17 C21 1.4590(13) yes
C18 C19 1.5196(15) yes
C18 H182 0.977 no
C18 H181 0.992 no
C19 C20 1.5322(14) yes
C19 H192 0.983 no
C19 H191 0.987 no
C20 H202 0.969 no
C20 H201 0.985 no
C21 C22 1.3994(15) yes
C21 C26 1.3990(15) yes
C22 C23 1.3975(16) yes
C22 C30 1.5170(15) yes
C23 C24 1.3798(18) yes
C23 H231 0.961 no
C24 C25 1.3834(18) yes
C24 H241 0.956 no
C25 C26 1.3969(16) yes
C25 H251 0.955 no
C26 C27 1.5166(16) yes
C27 C28 1.5271(19) yes
C27 C29 1.5286(19) yes
C27 H271 1.001 no
C28 H282 0.976 no
C28 H281 1.012 no
C28 H283 0.982 no
C29 H292 0.983 no
C29 H293 0.992 no
C29 H291 1.003 no
C30 C31 1.5266(18) yes
C30 C32 1.5248(17) yes
C30 H301 0.986 no
C31 H312 0.970 no
C31 H313 0.992 no
C31 H311 0.982 no
C32 H323 0.975 no
C32 H321 0.993 no
C32 H322 0.994 no
C33 C34 1.3982(15) yes
C33 C41 1.4055(15) yes
C34 C35 1.5206(16) yes
C34 C38 1.3976(17) yes
C35 C36 1.5305(18) yes
C35 C37 1.5290(18) yes
C35 H351 0.984 no
C36 H363 0.998 no
C36 H361 0.982 no
C36 H362 0.984 no
C37 H371 0.989 no
C37 H373 0.982 no
C37 H372 0.979 no
C38 C39 1.380(2) yes
C38 H381 0.954 no
C39 C40 1.382(2) yes
C39 H391 0.958 no
C40 C41 1.3954(16) yes
C40 H401 0.964 no
C41 C42 1.5224(16) yes
C42 C43 1.5329(16) yes
C42 C44 1.5339(17) yes
C42 H421 0.994 no
C43 H432 0.969 no
C43 H431 0.981 no
C43 H433 0.983 no
C44 H442 0.995 no
C44 H443 0.981 no
C44 H441 0.986 no
C45 C46 1.3887(16) yes
C45 C53 1.3919(16) yes
C46 F47 1.3480(14) yes
C46 C48 1.3848(17) yes
C48 F49 1.3432(16) yes
C48 C50 1.370(2) yes
C50 F51 1.3418(15) yes
C50 C52 1.373(2) yes
C52 C53 1.3834(17) yes
C52 F55 1.3457(16) yes
C53 F54 1.3519(14) yes
C56 C57 1.3944(15) yes
C56 C64 1.3879(15) yes
C57 F58 1.3538(13) yes
C57 C59 1.3759(16) yes
C59 F60 1.3474(14) yes
C59 C61 1.3748(18) yes
C61 F62 1.3490(13) yes
C61 C63 1.3713(18) yes
C63 C64 1.3897(16) yes
C63 F66 1.3443(14) yes
C64 F65 1.3510(13) yes
O67 C68 1.4223(19) yes
O67 C70 1.4258(18) yes
C68 C69 1.505(3) yes
C68 H682 1.012 no
C68 H681 1.006 no
C69 H692 0.980 no
C69 H691 0.972 no
C69 H693 0.996 no
C70 C71 1.488(2) yes
C70 H701 0.998 no
C70 H702 1.014 no
C71 H711 0.962 no
C71 H713 0.984 no
C71 H712 0.986 no
O72 C73 1.424(2) yes
O72 C75 1.402(2) yes
C73 C74 1.471(3) yes
C73 H732 1.013 no
C73 H731 1.030 no
C74 H743 1.009 no
C74 H741 1.016 no
C74 H742 1.016 no
C75 C76 1.482(4) yes
C75 H751 1.028 no
C75 H752 1.018 no
C76 H762 0.960 no
C76 H763 0.997 no
C76 H761 0.987 no

loop_
_geom_hbond_atom_site_label_D
_geom_hbond_atom_site_label_H
_geom_hbond_atom_site_label_A
_geom_hbond_angle_DHA
_geom_hbond_distance_DH
_geom_hbond_distance_HA
_geom_hbond_distance_DA
_geom_hbond_publ_flag
C14 H141 C2 129.75 0.995 2.571 3.297(2) yes
C16 H161 O67 173.11 0.959 2.481 3.434(2) yes
